data_1513519
loop_
_publ_author_name
'Xi, Yumeng'
'Wang, Dawei'
'Ye, Xiaohan'
'Akhmedov, Novruz G.'
'Petersen, Jeffrey L.'
'Shi, Xiaodong'

_publ_section_title
;
 Synergistic Au/Ga catalysis in ambient Nakamura reaction.
;
_journal_issue 1
_journal_name_full 'Organic letters'
_journal_page_first 306
_journal_page_last 309
_journal_paper_doi 10.1021/ol403337u
_journal_volume 16
_journal_year 2014
_chemical_formula_sum 'C40 H54 Au F3 N3 O3 P S'
_chemical_formula_weight 941.86
_chemical_name_systematic
; 
 ? 
;
_space_group_IT_number 14
_symmetry_cell_setting monoclinic
_symmetry_space_group_name_Hall '-P 2ybc'
_symmetry_space_group_name_H-M 'P 1 21/c 1'
_atom_sites_solution_hydrogens geom
_atom_sites_solution_primary direct
_atom_sites_solution_secondary difmap
_audit_creation_method SHELXL-97
_cell_angle_alpha 90.00
_cell_angle_beta 92.900(1)
_cell_angle_gamma 90.00
_cell_formula_units_Z 4
_cell_length_a 12.9227(10)
_cell_length_b 16.4108(12)
_cell_length_c 20.4239(15)
_cell_measurement_reflns_used 7465
_cell_measurement_temperature 293(2)
_cell_measurement_theta_max 27.50
_cell_measurement_theta_min 2.20
_cell_volume 4325.8(6)
_computing_structure_refinement 'SHELXL-97 (Sheldrick, 1997)'
_computing_structure_solution 'SHELXS-97 (Sheldrick, 1990)'
_diffrn_ambient_temperature 293(2)
_diffrn_measured_fraction_theta_full 0.989
_diffrn_measured_fraction_theta_max 0.989
_diffrn_radiation_monochromator graphite
_diffrn_radiation_source 'fine-focus sealed tube'
_diffrn_radiation_type MoK\a
_diffrn_radiation_wavelength 0.71073
_diffrn_reflns_av_R_equivalents 0.0520
_diffrn_reflns_av_sigmaI/netI 0.0638
_diffrn_reflns_limit_h_max 16
_diffrn_reflns_limit_h_min -16
_diffrn_reflns_limit_k_max 21
_diffrn_reflns_limit_k_min -21
_diffrn_reflns_limit_l_max 26
_diffrn_reflns_limit_l_min -26
_diffrn_reflns_number 29944
_diffrn_reflns_theta_full 27.57
_diffrn_reflns_theta_max 27.57
_diffrn_reflns_theta_min 2.01
_diffrn_standards_decay_% none
_exptl_absorpt_coefficient_mu 3.537
_exptl_absorpt_correction_T_max 0.7651
_exptl_absorpt_correction_T_min 0.3467
_exptl_absorpt_correction_type multi-scan
_exptl_absorpt_process_details SADABS
_exptl_crystal_colour colorless
_exptl_crystal_density_diffrn 1.446
_exptl_crystal_density_method 'not measured'
_exptl_crystal_description 'irregular fragment'
_exptl_crystal_F_000 1904
_exptl_crystal_size_max 0.38
_exptl_crystal_size_mid 0.20
_exptl_crystal_size_min 0.08
_refine_diff_density_max 0.585
_refine_diff_density_min -0.418
_refine_diff_density_rms 0.093
_refine_ls_extinction_method none
_refine_ls_goodness_of_fit_ref 1.021
_refine_ls_hydrogen_treatment riding
_refine_ls_matrix_type full
_refine_ls_number_parameters 505
_refine_ls_number_reflns 9890
_refine_ls_number_restraints 7
_refine_ls_restrained_S_all 1.020
_refine_ls_R_factor_all 0.0519
_refine_ls_R_factor_gt 0.0349
_refine_ls_shift/su_max 0.05
_refine_ls_shift/su_mean 0.003
_refine_ls_structure_factor_coef Fsqd
_refine_ls_weighting_details 'calc w=1/[\s^2^(Fo^2^)+(0.0308P)^2^+0.8503P] where P=(Fo^2^+2Fc^2^)/3'
_refine_ls_weighting_scheme calc
_refine_ls_wR_factor_gt 0.0827
_refine_ls_wR_factor_ref 0.0919
_reflns_number_gt 7589
_reflns_number_total 9890
_reflns_threshold_expression >2sigma(I)
_cod_data_source_file ol403337u_si_002.cif
_cod_data_source_block xs44ccd
_cod_original_sg_symbol_H-M P21/c
_cod_database_code 1513519

loop_
_symmetry_equiv_pos_as_xyz
'x, y, z'
'-x, y+1/2, -z+1/2'
'-x, -y, -z'
'x, -y-1/2, z-1/2'

loop_
_atom_site_label
_atom_site_type_symbol
_atom_site_fract_x
_atom_site_fract_y
_atom_site_fract_z
_atom_site_U_iso_or_equiv
_atom_site_adp_type
_atom_site_occupancy
_atom_site_symmetry_multiplicity
_atom_site_calc_flag
_atom_site_refinement_flags
_atom_site_disorder_assembly
_atom_site_disorder_group
Au1 Au 0.351764(11) 0.470291(8) 0.812590(6) 0.04849(6) Uani 1 1 d . . .
S1 S 0.72570(9) 0.29525(6) 0.50048(5) 0.0619(3) Uani 1 1 d . . .
P1 P 0.29917(8) 0.53431(5) 0.71993(4) 0.04236(19) Uani 1 1 d . . .
F1 F 0.8006(5) 0.1566(2) 0.4681(3) 0.189(2) Uani 1 1 d . . .
F2 F 0.8990(3) 0.2252(3) 0.5338(2) 0.1621(18) Uani 1 1 d . . .
F3 F 0.8816(3) 0.2585(3) 0.43234(19) 0.1365(14) Uani 1 1 d . . .
O1 O 0.6762(3) 0.2539(3) 0.55166(16) 0.1084(13) Uani 1 1 d . . .
O2 O 0.7760(3) 0.3702(2) 0.51611(19) 0.1046(12) Uani 1 1 d . . .
O3 O 0.6636(3) 0.2954(2) 0.44044(16) 0.0858(9) Uani 1 1 d . . .
N1 N 0.4123(3) 0.41064(19) 0.89450(14) 0.0567(8) Uani 1 1 d . . .
N2 N 0.4791(3) 0.3505(2) 0.88690(15) 0.0643(9) Uani 1 1 d . . .
N3 N 0.5116(3) 0.3254(2) 0.94597(16) 0.0665(9) Uani 1 1 d . . .
H3N H 0.5552 0.2865 0.9532 0.080 Uiso 1 1 calc R . .
C1 C 0.4028(3) 0.4245(2) 0.96037(17) 0.0534(9) Uani 1 1 d . . .
C2 C 0.3433(4) 0.4802(2) 0.9934(2) 0.0641(11) Uani 1 1 d . . .
H2 H 0.2995 0.5170 0.9711 0.077 Uiso 1 1 calc R . .
C3 C 0.3526(4) 0.4781(3) 1.0607(2) 0.0755(13) Uani 1 1 d . . .
H3 H 0.3148 0.5147 1.0848 0.091 Uiso 1 1 calc R . .
C4 C 0.4187(4) 0.4212(3) 1.0941(2) 0.0706(12) Uani 1 1 d . . .
H4 H 0.4227 0.4216 1.1397 0.085 Uiso 1 1 calc R . .
C5 C 0.4761(4) 0.3667(3) 1.0628(2) 0.0678(11) Uani 1 1 d . . .
H5 H 0.5190 0.3296 1.0854 0.081 Uiso 1 1 calc R . .
C6 C 0.4676(3) 0.3688(2) 0.99373(18) 0.0576(9) Uani 1 1 d . . .
C7 C 0.3980(3) 0.52648(19) 0.65760(18) 0.0505(8) Uani 1 1 d . . .
H7 H 0.3688 0.5533 0.6180 0.061 Uiso 1 1 calc R . .
C8 C 0.4190(4) 0.4386(3) 0.6391(2) 0.0759(13) Uani 1 1 d . . .
H8A H 0.3551 0.4135 0.6224 0.091 Uiso 1 1 calc R . .
H8B H 0.4436 0.4088 0.6778 0.091 Uiso 1 1 calc R . .
C9 C 0.4997(5) 0.4339(3) 0.5870(3) 0.0980(18) Uani 1 1 d . . .
H9A H 0.5160 0.3771 0.5793 0.118 Uiso 1 1 calc R . .
H9B H 0.4702 0.4564 0.5463 0.118 Uiso 1 1 calc R . .
C10 C 0.5956(6) 0.4776(3) 0.6054(4) 0.108(2) Uani 1 1 d . . .
H10A H 0.6408 0.4766 0.5689 0.129 Uiso 1 1 calc R . .
H10B H 0.6310 0.4501 0.6421 0.129 Uiso 1 1 calc R . .
C11 C 0.5749(5) 0.5648(4) 0.6239(3) 0.0993(18) Uani 1 1 d . . .
H11A H 0.5484 0.5942 0.5854 0.119 Uiso 1 1 calc R . .
H11B H 0.6394 0.5903 0.6391 0.119 Uiso 1 1 calc R . .
C12 C 0.4974(4) 0.5712(3) 0.6772(2) 0.0828(14) Uani 1 1 d . . .
H12A H 0.5274 0.5481 0.7175 0.099 Uiso 1 1 calc R . .
H12B H 0.4821 0.6281 0.6851 0.099 Uiso 1 1 calc R . .
C13 C 0.2759(3) 0.64504(19) 0.72738(16) 0.0477(8) Uani 1 1 d . . .
H13 H 0.2971 0.6698 0.6865 0.057 Uiso 1 1 calc R . .
C14 C 0.3438(4) 0.6832(2) 0.7826(2) 0.0635(10) Uani 1 1 d . . .
H14A H 0.3232 0.6623 0.8244 0.076 Uiso 1 1 calc R . .
H14B H 0.4155 0.6682 0.7775 0.076 Uiso 1 1 calc R . .
C15 C 0.3337(4) 0.7756(3) 0.7819(3) 0.0809(13) Uani 1 1 d . . .
H15A H 0.3756 0.7983 0.8182 0.097 Uiso 1 1 calc R . .
H15B H 0.3598 0.7968 0.7416 0.097 Uiso 1 1 calc R . .
C16 C 0.2227(4) 0.8021(3) 0.7872(2) 0.0795(14) Uani 1 1 d . . .
H16A H 0.2182 0.8609 0.7830 0.095 Uiso 1 1 calc R . .
H16B H 0.1993 0.7872 0.8300 0.095 Uiso 1 1 calc R . .
C17 C 0.1530(4) 0.7626(3) 0.7344(2) 0.0811(14) Uani 1 1 d . . .
H17A H 0.1710 0.7831 0.6919 0.097 Uiso 1 1 calc R . .
H17B H 0.0817 0.7776 0.7409 0.097 Uiso 1 1 calc R . .
C18 C 0.1626(4) 0.6698(2) 0.7349(2) 0.0679(11) Uani 1 1 d . . .
H18A H 0.1196 0.6469 0.6992 0.082 Uiso 1 1 calc R . .
H18B H 0.1388 0.6484 0.7758 0.082 Uiso 1 1 calc R . .
C19 C 0.1825(3) 0.4917(2) 0.68058(16) 0.0455(8) Uani 1 1 d . . .
C20 C 0.1531(4) 0.5241(2) 0.61871(18) 0.0576(10) Uani 1 1 d . . .
H20 H 0.1944 0.5638 0.6007 0.069 Uiso 1 1 calc R . .
C21 C 0.0655(4) 0.4990(3) 0.5844(2) 0.0734(13) Uani 1 1 d . . .
H21 H 0.0481 0.5210 0.5434 0.088 Uiso 1 1 calc R . .
C22 C 0.0025(4) 0.4405(3) 0.6110(2) 0.0855(15) Uani 1 1 d . . .
H22 H -0.0585 0.4240 0.5887 0.103 Uiso 1 1 calc R . .
C23 C 0.0319(4) 0.4072(3) 0.6710(2) 0.0718(12) Uani 1 1 d . . .
H23 H -0.0096 0.3669 0.6880 0.086 Uiso 1 1 calc R . .
C24 C 0.1203(3) 0.4309(2) 0.70734(17) 0.0503(8) Uani 1 1 d . . .
C25 C 0.1431(3) 0.38702(19) 0.77178(17) 0.0481(8) Uani 1 1 d . A .
C26 C 0.1003(3) 0.4136(2) 0.82994(18) 0.0530(8) Uani 1 1 d . . .
C27 C 0.1130(4) 0.3663(2) 0.8866(2) 0.0643(11) Uani 1 1 d . A .
H27 H 0.0858 0.3851 0.9250 0.077 Uiso 1 1 calc R . .
C28 C 0.1644(4) 0.2928(2) 0.8876(2) 0.0719(12) Uani 1 1 d D . .
C29 C 0.2072(4) 0.2678(2) 0.8295(2) 0.0703(12) Uani 1 1 d . A .
H29 H 0.2441 0.2191 0.8295 0.084 Uiso 1 1 calc R . .
C30 C 0.1973(3) 0.3120(2) 0.7718(2) 0.0575(9) Uani 1 1 d . . .
C31 C 0.0365(4) 0.4917(2) 0.8322(2) 0.0587(10) Uani 1 1 d . . .
H31 H 0.0448 0.5206 0.7909 0.070 Uiso 1 1 calc R . .
C32 C -0.0778(5) 0.4736(3) 0.8367(4) 0.102(2) Uani 1 1 d . . .
H32A H -0.0877 0.4388 0.8737 0.152 Uiso 1 1 calc R . .
H32B H -0.1033 0.4468 0.7973 0.152 Uiso 1 1 calc R . .
H32C H -0.1150 0.5236 0.8420 0.152 Uiso 1 1 calc R . .
C33 C 0.0748(5) 0.5486(3) 0.8878(2) 0.0878(16) Uani 1 1 d . . .
H33A H 0.0667 0.5224 0.9292 0.132 Uiso 1 1 calc R . .
H33B H 0.0352 0.5981 0.8859 0.132 Uiso 1 1 calc R . .
H33C H 0.1467 0.5610 0.8831 0.132 Uiso 1 1 calc R . .
C34 C 0.1551(9) 0.2392(6) 0.9505(5) 0.067(3) Uani 0.608(13) 1 d PD A 1
H34A H 0.1007 0.2602 0.9776 0.081 Uiso 0.608(13) 1 calc PR A 1
C35 C 0.1342(11) 0.1518(7) 0.9320(8) 0.085(4) Uani 0.608(13) 1 d PD A 1
H35A H 0.1861 0.1331 0.9035 0.128 Uiso 0.608(13) 1 calc PR A 1
H35B H 0.0671 0.1476 0.9099 0.128 Uiso 0.608(13) 1 calc PR A 1
H35C H 0.1360 0.1188 0.9709 0.128 Uiso 0.608(13) 1 calc PR A 1
C36 C 0.2598(10) 0.2410(8) 0.9883(6) 0.113(5) Uani 0.608(13) 1 d PD A 1
H36A H 0.2572 0.2070 1.0264 0.170 Uiso 0.608(13) 1 calc PR A 1
H36B H 0.2758 0.2959 1.0015 0.170 Uiso 0.608(13) 1 calc PR A 1
H36C H 0.3124 0.2213 0.9608 0.170 Uiso 0.608(13) 1 calc PR A 1
C34' C 0.2047(15) 0.2389(11) 0.9456(6) 0.072(5) Uani 0.392(13) 1 d PD A 2
H34B H 0.2792 0.2284 0.9438 0.086 Uiso 0.392(13) 1 calc PR A 2
C35' C 0.143(4) 0.161(2) 0.9413(19) 0.26(3) Uani 0.392(13) 1 d PD A 2
H35D H 0.1880 0.1151 0.9504 0.384 Uiso 0.392(13) 1 calc PR A 2
H35E H 0.1110 0.1550 0.8980 0.384 Uiso 0.392(13) 1 calc PR A 2
H35F H 0.0901 0.1619 0.9728 0.384 Uiso 0.392(13) 1 calc PR A 2
C36' C 0.1794(15) 0.2798(8) 1.0092(5) 0.082(5) Uani 0.392(13) 1 d PD A 2
H36D H 0.2211 0.3278 1.0154 0.124 Uiso 0.392(13) 1 calc PR A 2
H36E H 0.1936 0.2429 1.0450 0.124 Uiso 0.392(13) 1 calc PR A 2
H36F H 0.1074 0.2945 1.0075 0.124 Uiso 0.392(13) 1 calc PR A 2
C37 C 0.2401(4) 0.2768(2) 0.7101(2) 0.0688(11) Uani 1 1 d . A .
H37 H 0.2387 0.3201 0.6770 0.083 Uiso 1 1 calc R . .
C38 C 0.1705(6) 0.2071(4) 0.6833(3) 0.115(2) Uani 1 1 d . . .
H38A H 0.1988 0.1851 0.6445 0.172 Uiso 1 1 calc R A .
H38B H 0.1021 0.2277 0.6728 0.172 Uiso 1 1 calc R . .
H38C H 0.1671 0.1651 0.7159 0.172 Uiso 1 1 calc R . .
C39 C 0.3529(5) 0.2485(3) 0.7208(3) 0.0997(18) Uani 1 1 d . . .
H39A H 0.3937 0.2919 0.7403 0.150 Uiso 1 1 calc R A .
H39B H 0.3797 0.2340 0.6794 0.150 Uiso 1 1 calc R . .
H39C H 0.3557 0.2021 0.7493 0.150 Uiso 1 1 calc R . .
C40 C 0.8313(5) 0.2306(4) 0.4823(3) 0.0933(16) Uani 1 1 d . . .

loop_
_atom_site_aniso_label
_atom_site_aniso_U_11
_atom_site_aniso_U_22
_atom_site_aniso_U_33
_atom_site_aniso_U_23
_atom_site_aniso_U_13
_atom_site_aniso_U_12
Au1 0.04895(10) 0.05418(9) 0.04131(9) 0.00775(5) -0.00783(6) 0.00076(6)
S1 0.0620(7) 0.0682(6) 0.0555(5) -0.0025(4) 0.0024(5) -0.0093(5)
P1 0.0477(5) 0.0415(4) 0.0373(4) 0.0017(3) -0.0045(4) 0.0009(4)
F1 0.220(6) 0.071(2) 0.283(6) -0.031(3) 0.063(5) 0.020(3)
F2 0.111(3) 0.187(4) 0.185(4) 0.080(3) -0.025(3) 0.035(3)
F3 0.105(3) 0.183(4) 0.126(3) 0.011(3) 0.052(2) 0.020(3)
O1 0.098(3) 0.165(4) 0.064(2) 0.009(2) 0.0156(19) -0.042(3)
O2 0.108(3) 0.085(2) 0.120(3) -0.030(2) -0.001(2) -0.024(2)
O3 0.077(2) 0.093(2) 0.084(2) 0.0196(16) -0.0288(18) -0.0147(18)
N1 0.054(2) 0.0648(19) 0.0499(17) 0.0116(13) -0.0111(14) 0.0026(16)
N2 0.066(2) 0.076(2) 0.0498(18) 0.0076(15) -0.0108(16) 0.0091(18)
N3 0.066(2) 0.074(2) 0.0576(19) 0.0121(15) -0.0135(17) 0.0138(18)
C1 0.048(2) 0.062(2) 0.050(2) 0.0111(16) -0.0059(17) -0.0030(17)
C2 0.057(3) 0.069(3) 0.065(3) 0.0112(18) -0.003(2) 0.000(2)
C3 0.075(3) 0.083(3) 0.069(3) -0.003(2) 0.014(3) -0.005(2)
C4 0.079(3) 0.087(3) 0.045(2) 0.012(2) -0.001(2) -0.009(3)
C5 0.068(3) 0.080(3) 0.053(2) 0.0192(19) -0.012(2) -0.002(2)
C6 0.053(2) 0.067(2) 0.051(2) 0.0129(17) -0.0083(18) -0.0020(18)
C7 0.054(2) 0.0486(19) 0.0492(19) 0.0064(13) 0.0026(17) 0.0046(16)
C8 0.093(4) 0.057(2) 0.080(3) -0.004(2) 0.027(3) 0.010(2)
C9 0.122(5) 0.071(3) 0.104(4) -0.013(3) 0.047(4) 0.011(3)
C10 0.100(5) 0.098(4) 0.129(5) 0.007(3) 0.047(4) 0.019(4)
C11 0.083(4) 0.103(4) 0.116(4) -0.016(3) 0.043(3) -0.013(3)
C12 0.065(3) 0.100(4) 0.085(3) -0.019(3) 0.022(3) -0.015(3)
C13 0.060(2) 0.0424(17) 0.0406(17) 0.0006(13) -0.0012(16) -0.0033(16)
C14 0.065(3) 0.057(2) 0.067(2) -0.0157(18) -0.008(2) -0.0019(19)
C15 0.084(4) 0.062(3) 0.096(3) -0.023(2) -0.009(3) -0.013(2)
C16 0.099(4) 0.061(2) 0.077(3) -0.020(2) -0.013(3) 0.022(2)
C17 0.086(4) 0.060(3) 0.095(3) -0.016(2) -0.016(3) 0.021(2)
C18 0.066(3) 0.059(2) 0.078(3) -0.0086(19) -0.006(2) 0.006(2)
C19 0.053(2) 0.0401(17) 0.0422(17) -0.0038(12) -0.0057(15) 0.0030(15)
C20 0.072(3) 0.055(2) 0.0439(19) 0.0006(14) -0.0159(19) 0.0016(18)
C21 0.086(4) 0.075(3) 0.055(2) 0.000(2) -0.031(2) -0.001(3)
C22 0.078(4) 0.095(3) 0.080(3) -0.004(3) -0.037(3) -0.020(3)
C23 0.072(3) 0.072(3) 0.070(3) 0.004(2) -0.017(2) -0.020(2)
C24 0.054(2) 0.0450(19) 0.0511(19) -0.0031(14) -0.0041(17) -0.0004(16)
C25 0.049(2) 0.0414(17) 0.0530(19) 0.0018(13) -0.0033(16) -0.0068(15)
C26 0.056(2) 0.0444(18) 0.058(2) 0.0046(15) 0.0021(18) -0.0011(16)
C27 0.084(3) 0.054(2) 0.055(2) 0.0020(16) 0.008(2) -0.002(2)
C28 0.094(4) 0.055(2) 0.066(3) 0.0097(18) -0.006(2) -0.001(2)
C29 0.084(3) 0.048(2) 0.078(3) 0.0092(18) 0.000(2) 0.009(2)
C30 0.057(2) 0.050(2) 0.065(2) 0.0066(16) 0.0024(19) 0.0002(18)
C31 0.067(3) 0.0474(19) 0.062(2) -0.0012(16) 0.007(2) -0.0003(19)
C32 0.081(4) 0.068(3) 0.157(6) 0.008(3) 0.018(4) 0.007(3)
C33 0.120(5) 0.067(3) 0.076(3) -0.015(2) -0.005(3) 0.018(3)
C34 0.066(7) 0.066(5) 0.072(6) 0.026(4) 0.012(5) 0.003(6)
C35 0.107(8) 0.060(6) 0.089(9) 0.026(5) -0.004(6) -0.022(5)
C36 0.119(10) 0.131(9) 0.087(7) 0.046(7) -0.034(7) -0.031(8)
C34' 0.062(11) 0.072(8) 0.082(10) 0.025(6) 0.019(10) 0.010(9)
C35' 0.53(8) 0.16(3) 0.081(18) 0.017(19) 0.08(3) -0.07(4)
C36' 0.103(13) 0.090(9) 0.056(7) 0.018(6) 0.009(7) -0.010(8)
C37 0.083(3) 0.052(2) 0.072(3) -0.0032(18) 0.009(2) 0.006(2)
C38 0.142(6) 0.095(4) 0.109(5) -0.043(3) 0.019(4) -0.023(4)
C39 0.106(4) 0.075(3) 0.121(4) 0.017(3) 0.034(4) 0.039(3)
C40 0.085(4) 0.095(4) 0.100(4) 0.023(3) 0.006(3) 0.004(3)

loop_
_atom_type_symbol
_atom_type_description
_atom_type_scat_dispersion_real
_atom_type_scat_dispersion_imag
_atom_type_scat_source
C C 0.0033 0.0016 'International Tables Vol C Tables 4.2.6.8 and 6.1.1.4'
H H 0.0000 0.0000 'International Tables Vol C Tables 4.2.6.8 and 6.1.1.4'
N N 0.0061 0.0033 'International Tables Vol C Tables 4.2.6.8 and 6.1.1.4'
O O 0.0106 0.0060 'International Tables Vol C Tables 4.2.6.8 and 6.1.1.4'
F F 0.0171 0.0103 'International Tables Vol C Tables 4.2.6.8 and 6.1.1.4'
P P 0.1023 0.0942 'International Tables Vol C Tables 4.2.6.8 and 6.1.1.4'
S S 0.1246 0.1234 'International Tables Vol C Tables 4.2.6.8 and 6.1.1.4'
Au Au -2.0133 8.8022 'International Tables Vol C Tables 4.2.6.8 and 6.1.1.4'

loop_
_geom_angle_atom_site_label_1
_geom_angle_atom_site_label_2
_geom_angle_atom_site_label_3
_geom_angle
N1 Au1 P1 175.15(10)
O2 S1 O1 117.7(2)
O2 S1 O3 114.9(2)
O1 S1 O3 112.1(2)
O2 S1 C40 102.5(3)
O1 S1 C40 104.3(3)
O3 S1 C40 103.0(3)
C19 P1 C13 106.30(16)
C19 P1 C7 104.79(18)
C13 P1 C7 104.18(15)
C19 P1 Au1 113.83(11)
C13 P1 Au1 115.78(11)
C7 P1 Au1 110.96(12)
N2 N1 C1 109.1(3)
N2 N1 Au1 118.8(2)
C1 N1 Au1 131.9(3)
N3 N2 N1 107.7(3)
N2 N3 C6 111.6(3)
N1 C1 C2 131.4(4)
N1 C1 C6 106.8(3)
C2 C1 C6 121.8(4)
C3 C2 C1 116.5(4)
C2 C3 C4 121.2(4)
C5 C4 C3 122.9(4)
C4 C5 C6 116.3(4)
N3 C6 C1 104.8(3)
N3 C6 C5 133.9(4)
C1 C6 C5 121.3(4)
C12 C7 C8 111.4(4)
C12 C7 P1 113.0(3)
C8 C7 P1 112.0(3)
C7 C8 C9 111.0(4)
C10 C9 C8 113.3(5)
C9 C10 C11 111.7(5)
C10 C11 C12 112.1(5)
C7 C12 C11 111.0(4)
C14 C13 C18 109.4(3)
C14 C13 P1 112.0(3)
C18 C13 P1 115.3(3)
C15 C14 C13 110.9(4)
C16 C15 C14 111.6(4)
C15 C16 C17 111.0(4)
C16 C17 C18 112.1(4)
C17 C18 C13 109.9(4)
C20 C19 C24 118.9(4)
C20 C19 P1 115.7(3)
C24 C19 P1 125.4(3)
C21 C20 C19 121.8(4)
C20 C21 C22 119.8(4)
C23 C22 C21 118.8(4)
C22 C23 C24 123.3(4)
C23 C24 C19 117.5(3)
C23 C24 C25 116.8(3)
C19 C24 C25 125.7(3)
C26 C25 C30 119.0(3)
C26 C25 C24 121.3(3)
C30 C25 C24 119.2(3)
C27 C26 C25 119.5(3)
C27 C26 C31 118.9(3)
C25 C26 C31 121.6(3)
C28 C27 C26 122.5(4)
C27 C28 C29 117.2(4)
C27 C28 C34' 131.1(7)
C29 C28 C34' 110.4(6)
C27 C28 C34 116.6(6)
C29 C28 C34 125.5(6)
C34' C28 C34 24.2(5)
C30 C29 C28 123.0(4)
C29 C30 C25 118.7(4)
C29 C30 C37 119.0(4)
C25 C30 C37 122.2(3)
C32 C31 C26 111.5(3)
C32 C31 C33 110.8(4)
C26 C31 C33 112.3(4)
C35 C34 C36 106.8(11)
C35 C34 C28 110.6(9)
C36 C34 C28 107.6(7)
C36' C34' C35' 107(2)
C36' C34' C28 108.9(10)
C35' C34' C28 107(2)
C30 C37 C39 112.4(4)
C30 C37 C38 110.3(4)
C39 C37 C38 111.1(4)
F1 C40 F3 107.9(6)
F1 C40 F2 107.1(5)
F3 C40 F2 107.7(5)
F1 C40 S1 111.8(5)
F3 C40 S1 111.5(4)
F2 C40 S1 110.6(5)

loop_
_geom_bond_atom_site_label_1
_geom_bond_atom_site_label_2
_geom_bond_distance
Au1 N1 2.058(3)
Au1 P1 2.2399(8)
S1 O2 1.420(3)
S1 O1 1.425(3)
S1 O3 1.431(3)
S1 C40 1.783(6)
P1 C19 1.812(4)
P1 C13 1.849(3)
P1 C7 1.853(4)
F1 C40 1.305(7)
F2 C40 1.337(7)
F3 C40 1.318(6)
N1 N2 1.325(4)
N1 C1 1.376(5)
N2 N3 1.323(4)
N3 C6 1.355(5)
C1 C2 1.391(6)
C1 C6 1.395(5)
C2 C3 1.374(6)
C3 C4 1.417(7)
C4 C5 1.345(6)
C5 C6 1.409(5)
C7 C12 1.515(6)
C7 C8 1.518(5)
C8 C9 1.529(7)
C9 C10 1.464(9)
C10 C11 1.508(8)
C11 C12 1.518(6)
C13 C14 1.527(5)
C13 C18 1.534(6)
C14 C15 1.523(6)
C15 C16 1.508(7)
C16 C17 1.515(6)
C17 C18 1.529(6)
C19 C20 1.406(5)
C19 C24 1.410(6)
C20 C21 1.364(6)
C21 C22 1.387(7)
C22 C23 1.377(6)
C23 C24 1.386(5)
C24 C25 1.516(5)
C25 C26 1.405(5)
C25 C30 1.416(5)
C26 C27 1.396(5)
C26 C31 1.526(5)
C27 C28 1.376(6)
C28 C29 1.397(6)
C28 C34' 1.547(13)
C28 C34 1.566(9)
C29 C30 1.384(5)
C30 C37 1.516(6)
C31 C32 1.514(7)
C31 C33 1.533(6)
C34 C35 1.505(12)
C34 C36 1.524(11)
C34' C36' 1.513(14)
C34' C35' 1.514(16)
C37 C39 1.534(7)
C37 C38 1.539(7)

loop_
_geom_torsion_atom_site_label_1
_geom_torsion_atom_site_label_2
_geom_torsion_atom_site_label_3
_geom_torsion_atom_site_label_4
_geom_torsion
N1 Au1 P1 C19 128.2(11)
N1 Au1 P1 C13 -108.1(11)
N1 Au1 P1 C7 10.3(11)
P1 Au1 N1 N2 -38.1(13)
P1 Au1 N1 C1 136.4(9)
C1 N1 N2 N3 0.5(4)
Au1 N1 N2 N3 176.2(3)
N1 N2 N3 C6 -0.5(5)
N2 N1 C1 C2 180.0(4)
Au1 N1 C1 C2 5.1(7)
N2 N1 C1 C6 -0.3(4)
Au1 N1 C1 C6 -175.2(3)
N1 C1 C2 C3 -179.7(4)
C6 C1 C2 C3 0.7(6)
C1 C2 C3 C4 -0.7(7)
C2 C3 C4 C5 0.3(8)
C3 C4 C5 C6 0.2(7)
N2 N3 C6 C1 0.3(5)
N2 N3 C6 C5 -179.7(4)
N1 C1 C6 N3 0.1(4)
C2 C1 C6 N3 179.8(4)
N1 C1 C6 C5 -180.0(4)
C2 C1 C6 C5 -0.3(6)
C4 C5 C6 N3 179.7(5)
C4 C5 C6 C1 -0.2(6)
C19 P1 C7 C12 170.9(3)
C13 P1 C7 C12 59.5(3)
Au1 P1 C7 C12 -65.8(3)
C19 P1 C7 C8 -62.2(3)
C13 P1 C7 C8 -173.7(3)
Au1 P1 C7 C8 61.0(3)
C12 C7 C8 C9 -53.1(6)
P1 C7 C8 C9 179.3(4)
C7 C8 C9 C10 53.4(7)
C8 C9 C10 C11 -53.7(7)
C9 C10 C11 C12 54.3(8)
C8 C7 C12 C11 54.3(5)
P1 C7 C12 C11 -178.6(4)
C10 C11 C12 C7 -54.5(7)
C19 P1 C13 C14 156.1(3)
C7 P1 C13 C14 -93.5(3)
Au1 P1 C13 C14 28.7(3)
C19 P1 C13 C18 30.2(3)
C7 P1 C13 C18 140.5(3)
Au1 P1 C13 C18 -97.3(3)
C18 C13 C14 C15 -58.4(5)
P1 C13 C14 C15 172.5(3)
C13 C14 C15 C16 57.1(5)
C14 C15 C16 C17 -54.5(6)
C15 C16 C17 C18 54.8(6)
C16 C17 C18 C13 -56.6(6)
C14 C13 C18 C17 57.7(5)
P1 C13 C18 C17 -175.0(3)
C13 P1 C19 C20 58.1(3)
C7 P1 C19 C20 -51.9(3)
Au1 P1 C19 C20 -173.3(2)
C13 P1 C19 C24 -121.0(3)
C7 P1 C19 C24 129.0(3)
Au1 P1 C19 C24 7.6(4)
C24 C19 C20 C21 0.8(6)
P1 C19 C20 C21 -178.4(4)
C19 C20 C21 C22 0.7(7)
C20 C21 C22 C23 -1.9(8)
C21 C22 C23 C24 1.9(8)
C22 C23 C24 C19 -0.4(7)
C22 C23 C24 C25 -178.7(4)
C20 C19 C24 C23 -0.9(6)
P1 C19 C24 C23 178.2(3)
C20 C19 C24 C25 177.2(3)
P1 C19 C24 C25 -3.8(6)
C23 C24 C25 C26 -86.8(5)
C19 C24 C25 C26 95.2(5)
C23 C24 C25 C30 84.9(5)
C19 C24 C25 C30 -93.1(5)
C30 C25 C26 C27 0.8(6)
C24 C25 C26 C27 172.5(4)
C30 C25 C26 C31 -176.9(4)
C24 C25 C26 C31 -5.2(5)
C25 C26 C27 C28 -1.5(7)
C31 C26 C27 C28 176.3(4)
C26 C27 C28 C29 2.1(7)
C26 C27 C28 C34' 167.3(11)
C26 C27 C28 C34 -169.1(5)
C27 C28 C29 C30 -2.0(7)
C34' C28 C29 C30 -170.1(10)
C34 C28 C29 C30 168.3(6)
C28 C29 C30 C25 1.3(7)
C28 C29 C30 C37 -175.7(4)
C26 C25 C30 C29 -0.7(6)
C24 C25 C30 C29 -172.6(4)
C26 C25 C30 C37 176.3(4)
C24 C25 C30 C37 4.4(6)
C27 C26 C31 C32 -71.2(6)
C25 C26 C31 C32 106.5(5)
C27 C26 C31 C33 53.8(5)
C25 C26 C31 C33 -128.4(4)
C27 C28 C34 C35 135.2(9)
C29 C28 C34 C35 -35.1(12)
C34' C28 C34 C35 -92(3)
C27 C28 C34 C36 -108.5(11)
C29 C28 C34 C36 81.2(12)
C34' C28 C34 C36 24.0(19)
C27 C28 C34' C36' 0(2)
C29 C28 C34' C36' 165.8(12)
C34 C28 C34' C36' -61.0(19)
C27 C28 C34' C35' 115(2)
C29 C28 C34' C35' -79(2)
C34 C28 C34' C35' 54(3)
C29 C30 C37 C39 -50.8(6)
C25 C30 C37 C39 132.3(4)
C29 C30 C37 C38 73.8(6)
C25 C30 C37 C38 -103.1(5)
O2 S1 C40 F1 178.3(5)
O1 S1 C40 F1 55.1(5)
O3 S1 C40 F1 -62.1(5)
O2 S1 C40 F3 -60.8(5)
O1 S1 C40 F3 176.1(4)
O3 S1 C40 F3 58.8(5)
O2 S1 C40 F2 59.0(5)
O1 S1 C40 F2 -64.2(5)
O3 S1 C40 F2 178.6(4)
